data_4312936
loop_
_publ_author_name
'J\'ozef Utko'
'Szymon Przybylak'
'Lucjan B. Jerzykiewicz'
'Krzysztof Mierzwicki'
'Zdzis\/law Latajka'
'Piotr Sobota'

_publ_section_title
;
 The First Structurally Characterized Nonorganometallic Titanium(III)
 Alkoxo-Bridged Dinuclear Complexes
;
_journal_name_full 'Inorganic Chemistry'
_journal_page_first 267
_journal_page_last 269
_journal_paper_doi 10.1021/ic020622g
_journal_volume 42
_journal_year 2003
_chemical_formula_moiety 'C16 H34 Cl4 O5 Ti2'
_chemical_formula_sum 'C16 H34 Cl4 O5 Ti2'
_chemical_formula_weight 544.03
_chemical_name_systematic
;
 ?
;
_space_group_IT_number 14
_symmetry_cell_setting monoclinic
_symmetry_space_group_name_Hall '-P 2yn'
_symmetry_space_group_name_H-M 'P 1 21/n 1'
_atom_sites_solution_hydrogens geom
_atom_sites_solution_primary direct
_atom_sites_solution_secondary difmap
_audit_creation_method SHELXL-97
_cell_angle_alpha 90.00
_cell_angle_beta 98.72(4)
_cell_angle_gamma 90.00
_cell_formula_units_Z 4
_cell_length_a 8.116(2)
_cell_length_b 17.305(3)
_cell_length_c 16.951(3)
_cell_measurement_reflns_used 2841
_cell_measurement_temperature 100.0(5)
_cell_measurement_theta_max 28
_cell_measurement_theta_min 3
_cell_volume 2353.2(9)
_computing_cell_refinement ' KM4CCD software, version 1.161, Wroclaw 1995-1999'
_computing_data_collection ' KM4CCD system, Wroclaw 1995-1999'
_computing_data_reduction ' KM4CCD software, version 1.161, Wroclaw 1995-1999'
_computing_molecular_graphics 'SHELXTL-NT V5.1, Bruker AXS 1999'
_computing_publication_material 'SHELXTL-NT V5.1, Bruker AXS 1999'
_computing_structure_refinement 'SHELXL-97 (Sheldrick, 1997)'
_computing_structure_solution 'SHELXS-97 (Sheldrick, 1990)'
_diffrn_ambient_temperature 100.0(5)
_diffrn_measured_fraction_theta_full 0.734
_diffrn_measured_fraction_theta_max 0.734
_diffrn_measurement_device_type 'Kuma CCDKM4 kappa-axis diffractometer'
_diffrn_measurement_method \w
_diffrn_radiation_monochromator graphite
_diffrn_radiation_source 'fine-focus sealed tube'
_diffrn_radiation_type MoK\a
_diffrn_radiation_wavelength 0.71073
_diffrn_reflns_av_R_equivalents 0.0375
_diffrn_reflns_av_sigmaI/netI 0.0565
_diffrn_reflns_limit_h_max 10
_diffrn_reflns_limit_h_min -10
_diffrn_reflns_limit_k_max 20
_diffrn_reflns_limit_k_min -22
_diffrn_reflns_limit_l_max 22
_diffrn_reflns_limit_l_min -20
_diffrn_reflns_number 11302
_diffrn_reflns_theta_full 28.28
_diffrn_reflns_theta_max 28.28
_diffrn_reflns_theta_min 3.45
_exptl_absorpt_coefficient_mu 0.210
_exptl_absorpt_correction_T_max 0.8960
_exptl_absorpt_correction_T_min 0.6444
_exptl_absorpt_correction_type refdelf
_exptl_absorpt_process_details
;
Sheldrick, G.M. (anon) SHELX97 Release 97-2 (1998)
I/sigma threshold for reflections     =   5.000
Delta(U)/lambda**2                    =   0.000
Highest even order spherical harmonic =       6
Highest odd  order spherical harmonic =       3
;
_exptl_crystal_colour colorless
_exptl_crystal_density_diffrn 1.536
_exptl_crystal_density_method 'not measured'
_exptl_crystal_description plate
_exptl_crystal_F_000 1128
_exptl_crystal_size_max 0.5
_exptl_crystal_size_mid 0.4
_exptl_crystal_size_min 0.05
_refine_diff_density_max 0.377
_refine_diff_density_min -0.492
_refine_diff_density_rms 0.082
_refine_ls_extinction_method none
_refine_ls_goodness_of_fit_ref 1.054
_refine_ls_hydrogen_treatment mixed
_refine_ls_matrix_type full
_refine_ls_number_parameters 246
_refine_ls_number_reflns 4283
_refine_ls_number_restraints 0
_refine_ls_restrained_S_all 1.054
_refine_ls_R_factor_all 0.0561
_refine_ls_R_factor_gt 0.0435
_refine_ls_shift/su_max 0.148
_refine_ls_shift/su_mean 0.018
_refine_ls_structure_factor_coef Fsqd
_refine_ls_weighting_details 'calc w=1/[\s^2^(Fo^2^)+(0.0381P)^2^+0.0000P] where P=(Fo^2^+2Fc^2^)/3'
_refine_ls_weighting_scheme calc
_refine_ls_wR_factor_gt 0.0791
_refine_ls_wR_factor_ref 0.0838
_reflns_number_gt 3836
_reflns_number_total 4283
_reflns_threshold_expression >2sigma(I)
_cod_data_source_file ic020622g_2.cif
_cod_data_source_block "'compound_4_C16H34Cl4O5Ti2'"
_cod_depositor_comments
;
The following automatic conversions were performed:

'_symmetry_cell_setting' tag value 'monoclnic' was replaced with
'monoclinic' value as specified in the replacement file
'/home/robertas/cod-tools/perl-scripts/inputs/replacement_values.lst'.

Automatic conversion script
Id: cif_fix_values 3143 2015-03-26 13:38:13Z robertas 
;
_cod_original_cell_volume 2353.2(8)
_cod_database_code 4312936
_exptl_absorpt_factor_mur 0.000
_exptl_absorpt_rmerge_before 0.0461
_exptl_absorpt_rmerge_after 0.0435

loop_
_symmetry_equiv_pos_as_xyz
'x, y, z'
'-x+1/2, y+1/2, -z+1/2'
'-x, -y, -z'
'x-1/2, -y-1/2, z-1/2'

loop_
_atom_site_label
_atom_site_type_symbol
_atom_site_fract_x
_atom_site_fract_y
_atom_site_fract_z
_atom_site_U_iso_or_equiv
_atom_site_adp_type
_atom_site_occupancy
_atom_site_symmetry_multiplicity
_atom_site_calc_flag
_atom_site_refinement_flags
_atom_site_disorder_assembly
_atom_site_disorder_group
Ti1 Ti 0.28714(7) 0.08448(3) 0.20020(3) 0.01360(13) Uani 1 1 d . . .
Ti2 Ti 0.23426(7) 0.19165(3) 0.09193(3) 0.01414(13) Uani 1 1 d . . .
Cl1 Cl 0.53117(10) 0.09568(4) 0.29682(5) 0.02011(18) Uani 1 1 d . . .
Cl2 Cl 0.31616(10) -0.05051(4) 0.17818(5) 0.02019(18) Uani 1 1 d . . .
Cl3 Cl 0.43901(10) 0.28894(4) 0.08715(5) 0.02058(18) Uani 1 1 d . . .
Cl4 Cl 0.02343(9) 0.09181(4) 0.10471(4) 0.01724(17) Uani 1 1 d . . .
O10 O 0.1428(3) 0.05792(11) 0.29077(12) 0.0176(5) Uani 1 1 d . . .
O20 O 0.0432(3) 0.27837(11) 0.07968(13) 0.0178(5) Uani 1 1 d . . .
O30 O 0.1904(3) 0.17444(11) -0.03409(12) 0.0178(5) Uani 1 1 d . . .
O1 O 0.2421(3) 0.19816(11) 0.20861(12) 0.0159(5) Uani 1 1 d . . .
O2 O 0.4029(3) 0.11096(11) 0.10966(12) 0.0154(5) Uani 1 1 d . . .
C11 C -0.0237(4) 0.08588(18) 0.29914(18) 0.0196(7) Uani 1 1 d . . .
H11A H -0.1089 0.0563 0.2658 0.023 Uiso 1 1 calc R . .
H11B H -0.0361 0.1400 0.2845 0.023 Uiso 1 1 calc R . .
C12 C -0.0356(4) 0.07459(18) 0.38592(19) 0.0227(7) Uani 1 1 d . . .
H12A H -0.1507 0.0705 0.3946 0.027 Uiso 1 1 calc R . .
H12B H 0.0180 0.1164 0.4182 0.027 Uiso 1 1 calc R . .
C13 C 0.0583(4) -0.00218(18) 0.4041(2) 0.0246(8) Uani 1 1 d . . .
H13A H 0.1031 -0.0062 0.4603 0.029 Uiso 1 1 calc R . .
H13B H -0.0143 -0.0460 0.3889 0.029 Uiso 1 1 calc R . .
C14 C 0.1959(4) 0.00178(19) 0.3539(2) 0.0254(8) Uani 1 1 d . . .
H14A H 0.2992 0.0182 0.3860 0.031 Uiso 1 1 calc R . .
H14B H 0.2134 -0.0485 0.3312 0.031 Uiso 1 1 calc R . .
C21 C 0.0385(4) 0.35100(17) 0.0333(2) 0.0217(7) Uani 1 1 d . . .
H21A H 0.0208 0.3403 -0.0235 0.026 Uiso 1 1 calc R . .
H21B H 0.1422 0.3793 0.0467 0.026 Uiso 1 1 calc R . .
C22 C -0.1065(4) 0.39696(18) 0.0565(2) 0.0239(8) Uani 1 1 d . . .
H22A H -0.2074 0.3884 0.0189 0.029 Uiso 1 1 calc R . .
H22B H -0.0818 0.4518 0.0589 0.029 Uiso 1 1 calc R . .
C23 C -0.1247(4) 0.36567(18) 0.1387(2) 0.0237(8) Uani 1 1 d . . .
H23A H -0.0441 0.3889 0.1800 0.028 Uiso 1 1 calc R . .
H23B H -0.2361 0.3742 0.1510 0.028 Uiso 1 1 calc R . .
C24 C -0.0901(4) 0.28041(18) 0.1292(2) 0.0231(8) Uani 1 1 d . . .
H24A H -0.0541 0.2564 0.1806 0.028 Uiso 1 1 calc R . .
H24B H -0.1887 0.2539 0.1030 0.028 Uiso 1 1 calc R . .
C31 C 0.1388(4) 0.09904(17) -0.07220(18) 0.0219(7) Uani 1 1 d . . .
H31A H 0.0232 0.0881 -0.0680 0.026 Uiso 1 1 calc R . .
H31B H 0.2075 0.0576 -0.0467 0.026 Uiso 1 1 calc R . .
C32 C 0.1616(4) 0.10659(18) -0.15864(19) 0.0239(8) Uani 1 1 d . . .
H32A H 0.0549 0.1133 -0.1924 0.029 Uiso 1 1 calc R . .
H32B H 0.2157 0.0611 -0.1761 0.029 Uiso 1 1 calc R . .
C33 C 0.2713(4) 0.17825(19) -0.1618(2) 0.0259(8) Uani 1 1 d . . .
H33A H 0.3887 0.1649 -0.1516 0.031 Uiso 1 1 calc R . .
H33B H 0.2472 0.2038 -0.2132 0.031 Uiso 1 1 calc R . .
C34 C 0.2230(4) 0.22854(17) -0.09573(19) 0.0228(8) Uani 1 1 d . . .
H34A H 0.3130 0.2635 -0.0754 0.027 Uiso 1 1 calc R . .
H34B H 0.1242 0.2587 -0.1149 0.027 Uiso 1 1 calc R . .
C1 C 0.2992(4) 0.25929(17) 0.26386(18) 0.0211(7) Uani 1 1 d . . .
H1A H 0.2543 0.3082 0.2424 0.025 Uiso 1 1 calc R . .
H1B H 0.4198 0.2624 0.2701 0.025 Uiso 1 1 calc R . .
C2 C 0.2464(4) 0.24603(18) 0.3445(2) 0.0261(8) Uani 1 1 d . . .
H2A H 0.1270 0.2479 0.3393 0.039 Uiso 1 1 calc R . .
H2B H 0.2935 0.2855 0.3809 0.039 Uiso 1 1 calc R . .
H2C H 0.2850 0.1963 0.3645 0.039 Uiso 1 1 calc R . .
C3 C 0.5713(4) 0.09678(18) 0.09673(19) 0.0198(7) Uani 1 1 d . . .
H3A H 0.6026 0.0445 0.1132 0.024 Uiso 1 1 calc R . .
H3B H 0.6456 0.1320 0.1294 0.024 Uiso 1 1 calc R . .
C4 C 0.5917(4) 0.1072(2) 0.0102(2) 0.0262(8) Uani 1 1 d . . .
H4A H 0.5188 0.0723 -0.0223 0.039 Uiso 1 1 calc R . .
H4B H 0.7051 0.0967 0.0039 0.039 Uiso 1 1 calc R . .
H4C H 0.5642 0.1594 -0.0059 0.039 Uiso 1 1 calc R . .

loop_
_atom_site_aniso_label
_atom_site_aniso_U_11
_atom_site_aniso_U_22
_atom_site_aniso_U_33
_atom_site_aniso_U_23
_atom_site_aniso_U_13
_atom_site_aniso_U_12
Ti1 0.0157(3) 0.0096(3) 0.0149(3) -0.0008(2) 0.0007(2) 0.0006(2)
Ti2 0.0155(3) 0.0099(3) 0.0163(3) -0.0002(2) 0.0001(2) 0.0001(2)
Cl1 0.0191(4) 0.0194(4) 0.0201(4) -0.0017(3) -0.0026(3) 0.0024(3)
Cl2 0.0298(5) 0.0100(3) 0.0212(4) -0.0001(3) 0.0053(3) 0.0010(3)
Cl3 0.0207(4) 0.0135(4) 0.0267(4) 0.0005(3) 0.0008(3) -0.0037(3)
Cl4 0.0170(4) 0.0149(4) 0.0188(4) 0.0014(3) -0.0008(3) -0.0028(3)
O10 0.0199(12) 0.0157(11) 0.0174(12) 0.0032(9) 0.0031(9) 0.0050(9)
O20 0.0186(12) 0.0116(10) 0.0235(12) 0.0029(9) 0.0040(9) 0.0024(9)
O30 0.0262(13) 0.0118(10) 0.0144(12) 0.0014(8) -0.0001(9) -0.0035(9)
O1 0.0191(12) 0.0094(10) 0.0181(12) -0.0007(8) -0.0007(9) 0.0007(8)
O2 0.0167(11) 0.0101(10) 0.0189(12) 0.0003(8) 0.0013(9) -0.0006(9)
C11 0.0161(17) 0.0217(17) 0.0206(17) 0.0000(14) 0.0013(13) 0.0029(13)
C12 0.0207(18) 0.0262(18) 0.0215(18) 0.0023(14) 0.0041(14) 0.0049(14)
C13 0.028(2) 0.0217(17) 0.0254(19) 0.0042(14) 0.0090(15) 0.0043(15)
C14 0.032(2) 0.0246(18) 0.0197(18) 0.0092(14) 0.0048(15) 0.0131(15)
C21 0.0272(19) 0.0133(16) 0.0240(18) 0.0045(13) 0.0017(15) 0.0023(14)
C22 0.027(2) 0.0164(16) 0.0264(19) 0.0026(14) -0.0015(15) 0.0024(14)
C23 0.0227(19) 0.0225(18) 0.0255(19) -0.0024(14) 0.0026(14) 0.0056(14)
C24 0.0160(18) 0.0223(17) 0.032(2) 0.0069(15) 0.0068(15) 0.0054(14)
C31 0.030(2) 0.0149(16) 0.0195(18) -0.0042(13) -0.0023(14) -0.0037(14)
C32 0.032(2) 0.0164(17) 0.0223(19) -0.0027(14) 0.0017(15) 0.0046(14)
C33 0.028(2) 0.0254(19) 0.025(2) -0.0010(15) 0.0063(15) 0.0003(15)
C34 0.034(2) 0.0146(16) 0.0200(18) 0.0045(13) 0.0052(15) -0.0037(14)
C1 0.031(2) 0.0116(15) 0.0190(18) -0.0039(13) -0.0018(14) -0.0005(13)
C2 0.034(2) 0.0191(17) 0.0248(19) -0.0058(14) 0.0027(16) -0.0008(15)
C3 0.0164(17) 0.0201(17) 0.0222(18) 0.0007(13) 0.0004(13) 0.0016(13)
C4 0.0218(19) 0.032(2) 0.0249(19) 0.0008(15) 0.0035(15) 0.0012(15)

loop_
_atom_type_symbol
_atom_type_description
_atom_type_scat_dispersion_real
_atom_type_scat_dispersion_imag
_atom_type_scat_source
C C 0.0033 0.0016 'International Tables Vol C Tables 4.2.6.8 and 6.1.1.4'
H H 0.0000 0.0000 'International Tables Vol C Tables 4.2.6.8 and 6.1.1.4'
O O 0.0106 0.0060 'International Tables Vol C Tables 4.2.6.8 and 6.1.1.4'
Cl Cl 0.1484 0.1585 'International Tables Vol C Tables 4.2.6.8 and 6.1.1.4'
Ti Ti 0.2776 0.4457 'International Tables Vol C Tables 4.2.6.8 and 6.1.1.4'

loop_
_geom_angle_atom_site_label_1
_geom_angle_atom_site_label_2
_geom_angle_atom_site_label_3
_geom_angle
_geom_angle_site_symmetry_1
_geom_angle_site_symmetry_3
_geom_angle_publ_flag
O2 Ti1 O1 86.62(8) . . ?
O2 Ti1 O10 174.96(9) . . ?
O1 Ti1 O10 91.97(8) . . ?
O2 Ti1 Cl1 94.12(7) . . ?
O1 Ti1 Cl1 90.74(6) . . ?
O10 Ti1 Cl1 90.73(7) . . ?
O2 Ti1 Cl2 92.05(6) . . ?
O1 Ti1 Cl2 173.69(7) . . ?
O10 Ti1 Cl2 88.83(6) . . ?
Cl1 Ti1 Cl2 95.51(3) . . ?
O2 Ti1 Cl4 86.90(7) . . ?
O1 Ti1 Cl4 81.26(6) . . ?
O10 Ti1 Cl4 88.11(7) . . ?
Cl1 Ti1 Cl4 171.87(3) . . ?
Cl2 Ti1 Cl4 92.51(3) . . ?
O2 Ti1 Ti2 48.03(6) . . ?
O1 Ti1 Ti2 48.64(6) . . ?
O10 Ti1 Ti2 128.07(6) . . ?
Cl1 Ti1 Ti2 117.33(4) . . ?
Cl2 Ti1 Ti2 126.77(3) . . ?
Cl4 Ti1 Ti2 57.96(3) . . ?
O2 Ti2 O1 88.35(9) . . ?
O2 Ti2 O30 93.50(9) . . ?
O1 Ti2 O30 170.93(9) . . ?
O2 Ti2 O20 176.22(9) . . ?
O1 Ti2 O20 88.28(9) . . ?
O30 Ti2 O20 89.56(9) . . ?
O2 Ti2 Cl3 91.98(7) . . ?
O1 Ti2 Cl3 94.44(7) . . ?
O30 Ti2 Cl3 94.37(7) . . ?
O20 Ti2 Cl3 89.99(6) . . ?
O2 Ti2 Cl4 87.98(7) . . ?
O1 Ti2 Cl4 82.48(7) . . ?
O30 Ti2 Cl4 88.72(7) . . ?
O20 Ti2 Cl4 89.87(6) . . ?
Cl3 Ti2 Cl4 176.92(4) . . ?
O2 Ti2 Ti1 48.85(6) . . ?
O1 Ti2 Ti1 49.90(6) . . ?
O30 Ti2 Ti1 126.33(6) . . ?
O20 Ti2 Ti1 127.39(7) . . ?
Cl3 Ti2 Ti1 119.23(4) . . ?
Cl4 Ti2 Ti1 58.67(3) . . ?
Ti2 Cl4 Ti1 63.37(3) . . ?
C14 O10 C11 108.8(2) . . ?
C14 O10 Ti1 122.77(18) . . ?
C11 O10 Ti1 128.26(17) . . ?
C24 O20 C21 108.8(2) . . ?
C24 O20 Ti2 123.12(17) . . ?
C21 O20 Ti2 127.27(18) . . ?
C34 O30 C31 108.8(2) . . ?
C34 O30 Ti2 127.45(17) . . ?
C31 O30 Ti2 123.41(17) . . ?
C1 O1 Ti2 130.65(18) . . ?
C1 O1 Ti1 136.05(18) . . ?
Ti2 O1 Ti1 81.46(8) . . ?
C3 O2 Ti2 139.59(18) . . ?
C3 O2 Ti1 130.93(18) . . ?
Ti2 O2 Ti1 83.11(9) . . ?
O10 C11 C12 104.5(2) . . ?
C11 C12 C13 101.8(3) . . ?
C14 C13 C12 103.6(3) . . ?
O10 C14 C13 106.4(3) . . ?
O20 C21 C22 105.4(2) . . ?
C21 C22 C23 103.7(3) . . ?
C24 C23 C22 101.8(3) . . ?
O20 C24 C23 104.4(2) . . ?
O30 C31 C32 106.1(2) . . ?
C31 C32 C33 105.2(3) . . ?
C34 C33 C32 102.8(3) . . ?
O30 C34 C33 104.9(2) . . ?
O1 C1 C2 111.6(3) . . ?
O2 C3 C4 112.0(3) . . ?

loop_
_geom_bond_atom_site_label_1
_geom_bond_atom_site_label_2
_geom_bond_distance
_geom_bond_site_symmetry_2
_geom_bond_publ_flag
Ti1 O2 1.971(2) . ?
Ti1 O1 2.010(2) . ?
Ti1 O10 2.118(2) . ?
Ti1 Cl1 2.3788(14) . ?
Ti1 Cl2 2.3830(10) . ?
Ti1 Cl4 2.4833(14) . ?
Ti1 Ti2 2.5987(8) . ?
Ti2 O2 1.946(2) . ?
Ti2 O1 1.972(2) . ?
Ti2 O30 2.133(2) . ?
Ti2 O20 2.145(2) . ?
Ti2 Cl3 2.3757(10) . ?
Ti2 Cl4 2.4641(10) . ?
O10 C14 1.461(4) . ?
O10 C11 1.463(4) . ?
O20 C24 1.467(4) . ?
O20 C21 1.480(3) . ?
O30 C34 1.457(3) . ?
O30 C31 1.488(3) . ?
O1 C1 1.442(3) . ?
O2 C3 1.438(4) . ?
C11 C12 1.502(4) . ?
C12 C13 1.539(4) . ?
C13 C14 1.504(4) . ?
C21 C22 1.522(4) . ?
C22 C23 1.522(4) . ?
C23 C24 1.515(4) . ?
C31 C32 1.510(4) . ?
C32 C33 1.533(4) . ?
C33 C34 1.516(4) . ?
C1 C2 1.511(4) . ?
C3 C4 1.512(4) . ?

loop_
_geom_torsion_atom_site_label_1
_geom_torsion_atom_site_label_2
_geom_torsion_atom_site_label_3
_geom_torsion_atom_site_label_4
_geom_torsion
_geom_torsion_site_symmetry_1
_geom_torsion_site_symmetry_2
_geom_torsion_site_symmetry_3
_geom_torsion_site_symmetry_4
_geom_torsion_publ_flag
O1 Ti1 Ti2 O2 133.31(11) . . . . ?
O10 Ti1 Ti2 O2 -175.83(11) . . . . ?
Cl1 Ti1 Ti2 O2 69.14(8) . . . . ?
Cl2 Ti1 Ti2 O2 -52.27(9) . . . . ?
Cl4 Ti1 Ti2 O2 -118.50(8) . . . . ?
O2 Ti1 Ti2 O1 -133.31(11) . . . . ?
O10 Ti1 Ti2 O1 50.86(11) . . . . ?
Cl1 Ti1 Ti2 O1 -64.17(9) . . . . ?
Cl2 Ti1 Ti2 O1 174.41(9) . . . . ?
Cl4 Ti1 Ti2 O1 108.19(9) . . . . ?
O2 Ti1 Ti2 O30 57.19(11) . . . . ?
O1 Ti1 Ti2 O30 -169.50(11) . . . . ?
O10 Ti1 Ti2 O30 -118.64(11) . . . . ?
Cl1 Ti1 Ti2 O30 126.33(8) . . . . ?
Cl2 Ti1 Ti2 O30 4.92(9) . . . . ?
Cl4 Ti1 Ti2 O30 -61.30(8) . . . . ?
O2 Ti1 Ti2 O20 -179.44(11) . . . . ?
O1 Ti1 Ti2 O20 -46.13(11) . . . . ?
O10 Ti1 Ti2 O20 4.73(11) . . . . ?
Cl1 Ti1 Ti2 O20 -110.30(8) . . . . ?
Cl2 Ti1 Ti2 O20 128.29(8) . . . . ?
Cl4 Ti1 Ti2 O20 62.06(8) . . . . ?
O2 Ti1 Ti2 Cl3 -64.13(9) . . . . ?
O1 Ti1 Ti2 Cl3 69.18(9) . . . . ?
O10 Ti1 Ti2 Cl3 120.04(8) . . . . ?
Cl1 Ti1 Ti2 Cl3 5.01(5) . . . . ?
Cl2 Ti1 Ti2 Cl3 -116.40(5) . . . . ?
Cl4 Ti1 Ti2 Cl3 177.38(4) . . . . ?
O2 Ti1 Ti2 Cl4 118.50(8) . . . . ?
O1 Ti1 Ti2 Cl4 -108.19(9) . . . . ?
O10 Ti1 Ti2 Cl4 -57.33(8) . . . . ?
Cl1 Ti1 Ti2 Cl4 -172.37(4) . . . . ?
Cl2 Ti1 Ti2 Cl4 66.22(5) . . . . ?
O2 Ti2 Cl4 Ti1 41.47(6) . . . . ?
O1 Ti2 Cl4 Ti1 -47.13(6) . . . . ?
O30 Ti2 Cl4 Ti1 135.02(6) . . . . ?
O20 Ti2 Cl4 Ti1 -135.42(6) . . . . ?
Cl3 Ti2 Cl4 Ti1 -48.0(7) . . . . ?
O2 Ti1 Cl4 Ti2 -40.87(6) . . . . ?
O1 Ti1 Cl4 Ti2 46.18(7) . . . . ?
O10 Ti1 Cl4 Ti2 138.46(6) . . . . ?
Cl1 Ti1 Cl4 Ti2 56.6(3) . . . . ?
Cl2 Ti1 Cl4 Ti2 -132.80(4) . . . . ?
O2 Ti1 O10 C14 149.2(9) . . . . ?
O1 Ti1 O10 C14 -137.2(2) . . . . ?
Cl1 Ti1 O10 C14 -46.4(2) . . . . ?
Cl2 Ti1 O10 C14 49.0(2) . . . . ?
Cl4 Ti1 O10 C14 141.6(2) . . . . ?
Ti2 Ti1 O10 C14 -172.8(2) . . . . ?
O2 Ti1 O10 C11 -26.4(11) . . . . ?
O1 Ti1 O10 C11 47.2(2) . . . . ?
Cl1 Ti1 O10 C11 138.0(2) . . . . ?
Cl2 Ti1 O10 C11 -126.5(2) . . . . ?
Cl4 Ti1 O10 C11 -33.9(2) . . . . ?
Ti2 Ti1 O10 C11 11.6(3) . . . . ?
O2 Ti2 O20 C24 -12.6(14) . . . . ?
O1 Ti2 O20 C24 -39.7(2) . . . . ?
O30 Ti2 O20 C24 131.5(2) . . . . ?
Cl3 Ti2 O20 C24 -134.1(2) . . . . ?
Cl4 Ti2 O20 C24 42.8(2) . . . . ?
Ti1 Ti2 O20 C24 -6.2(2) . . . . ?
O2 Ti2 O20 C21 155.7(12) . . . . ?
O1 Ti2 O20 C21 128.6(2) . . . . ?
O30 Ti2 O20 C21 -60.2(2) . . . . ?
Cl3 Ti2 O20 C21 34.2(2) . . . . ?
Cl4 Ti2 O20 C21 -148.9(2) . . . . ?
Ti1 Ti2 O20 C21 162.1(2) . . . . ?
O2 Ti2 O30 C34 -115.0(2) . . . . ?
O1 Ti2 O30 C34 143.4(5) . . . . ?
O20 Ti2 O30 C34 67.2(2) . . . . ?
Cl3 Ti2 O30 C34 -22.7(2) . . . . ?
Cl4 Ti2 O30 C34 157.1(2) . . . . ?
Ti1 Ti2 O30 C34 -154.3(2) . . . . ?
O2 Ti2 O30 C31 57.3(2) . . . . ?
O1 Ti2 O30 C31 -44.3(6) . . . . ?
O20 Ti2 O30 C31 -120.5(2) . . . . ?
Cl3 Ti2 O30 C31 149.5(2) . . . . ?
Cl4 Ti2 O30 C31 -30.6(2) . . . . ?
Ti1 Ti2 O30 C31 17.9(2) . . . . ?
O2 Ti2 O1 C1 112.9(2) . . . . ?
O30 Ti2 O1 C1 -145.1(5) . . . . ?
O20 Ti2 O1 C1 -68.8(2) . . . . ?
Cl3 Ti2 O1 C1 21.1(2) . . . . ?
Cl4 Ti2 O1 C1 -158.9(2) . . . . ?
Ti1 Ti2 O1 C1 146.2(3) . . . . ?
O2 Ti2 O1 Ti1 -33.24(8) . . . . ?
O30 Ti2 O1 Ti1 68.7(5) . . . . ?
O20 Ti2 O1 Ti1 145.04(8) . . . . ?
Cl3 Ti2 O1 Ti1 -125.10(6) . . . . ?
Cl4 Ti2 O1 Ti1 54.94(5) . . . . ?
O2 Ti1 O1 C1 -109.7(3) . . . . ?
O10 Ti1 O1 C1 75.2(3) . . . . ?
Cl1 Ti1 O1 C1 -15.6(3) . . . . ?
Cl2 Ti1 O1 C1 172.3(5) . . . . ?
Cl4 Ti1 O1 C1 162.9(3) . . . . ?
Ti2 Ti1 O1 C1 -142.5(3) . . . . ?
O2 Ti1 O1 Ti2 32.82(8) . . . . ?
O10 Ti1 O1 Ti2 -142.34(8) . . . . ?
Cl1 Ti1 O1 Ti2 126.90(6) . . . . ?
Cl2 Ti1 O1 Ti2 -45.2(7) . . . . ?
Cl4 Ti1 O1 Ti2 -54.56(6) . . . . ?
O1 Ti2 O2 C3 -117.3(3) . . . . ?
O30 Ti2 O2 C3 71.5(3) . . . . ?
O20 Ti2 O2 C3 -144.4(12) . . . . ?
Cl3 Ti2 O2 C3 -23.0(3) . . . . ?
Cl4 Ti2 O2 C3 160.1(3) . . . . ?
Ti1 Ti2 O2 C3 -151.2(3) . . . . ?
O1 Ti2 O2 Ti1 33.83(8) . . . . ?
O30 Ti2 O2 Ti1 -137.28(8) . . . . ?
O20 Ti2 O2 Ti1 6.8(13) . . . . ?
Cl3 Ti2 O2 Ti1 128.22(6) . . . . ?
Cl4 Ti2 O2 Ti1 -48.69(6) . . . . ?
O1 Ti1 O2 C3 122.4(2) . . . . ?
O10 Ti1 O2 C3 -163.8(9) . . . . ?
Cl1 Ti1 O2 C3 31.9(2) . . . . ?
Cl2 Ti1 O2 C3 -63.8(2) . . . . ?
Cl4 Ti1 O2 C3 -156.2(2) . . . . ?
Ti2 Ti1 O2 C3 155.6(3) . . . . ?
O1 Ti1 O2 Ti2 -33.17(8) . . . . ?
O10 Ti1 O2 Ti2 40.7(10) . . . . ?
Cl1 Ti1 O2 Ti2 -123.67(6) . . . . ?
Cl2 Ti1 O2 Ti2 140.66(6) . . . . ?
Cl4 Ti1 O2 Ti2 48.25(6) . . . . ?
C14 O10 C11 C12 25.2(3) . . . . ?
Ti1 O10 C11 C12 -158.76(19) . . . . ?
O10 C11 C12 C13 -37.3(3) . . . . ?
C11 C12 C13 C14 35.8(3) . . . . ?
C11 O10 C14 C13 -2.0(3) . . . . ?
Ti1 O10 C14 C13 -178.31(19) . . . . ?
C12 C13 C14 O10 -21.3(3) . . . . ?
C24 O20 C21 C22 -0.7(3) . . . . ?
Ti2 O20 C21 C22 -170.38(19) . . . . ?
O20 C21 C22 C23 24.5(3) . . . . ?
C21 C22 C23 C24 -38.2(3) . . . . ?
C21 O20 C24 C23 -23.5(3) . . . . ?
Ti2 O20 C24 C23 146.7(2) . . . . ?
C22 C23 C24 O20 38.0(3) . . . . ?
C34 O30 C31 C32 6.7(3) . . . . ?
Ti2 O30 C31 C32 -166.8(2) . . . . ?
O30 C31 C32 C33 15.4(3) . . . . ?
C31 C32 C33 C34 -30.8(3) . . . . ?
C31 O30 C34 C33 -26.4(3) . . . . ?
Ti2 O30 C34 C33 146.7(2) . . . . ?
C32 C33 C34 O30 35.0(3) . . . . ?
Ti2 O1 C1 C2 167.3(2) . . . . ?
Ti1 O1 C1 C2 -65.2(4) . . . . ?
Ti2 O2 C3 C4 -55.3(4) . . . . ?
Ti1 O2 C3 C4 164.0(2) . . . . ?
